data_2018762
loop_
_publ_author_name
'Li, Fa-Zhan'
'Li, Guo-Ting'

_publ_section_title
;
 <i>catena</i>-Poly[[[diaquazinc]-bis{\m-<i>N</i>^2^,<i>N</i>^6^-bis[(pyridin-3-yl)methyl]pyridine-2,6-dicarboxamide}]
 dinitrate]
;
_journal_coeditor_code SF3189
_journal_issue 1
_journal_name_full 'Acta Crystallographica Section C'
_journal_page_first 33
_journal_page_last 36
_journal_paper_doi 10.1107/S0108270112050214
_journal_volume 69
_journal_year 2013
_chemical_formula_iupac '[Zn (C19 H17 N5 O2)2 (H2 O)2] (N O3)2'
_chemical_formula_moiety 'C38 H38 N12 O12 Zn 2+, 2(N O3 -)'
_chemical_formula_sum 'C38 H38 N12 O12 Zn'
_chemical_formula_weight 920.17
_chemical_name_systematic
;
<i>catena</i>-Poly[[[diaquazinc]-bis{\m-<i>N</i>^2^,<i>N</i>^6^-
bis[(pyridin-3-yl)methyl]pyridine-2,6-dicarboxamide}] dinitrate]
;
_space_group_IT_number 2
_symmetry_cell_setting triclinic
_symmetry_space_group_name_Hall '-P 1'
_symmetry_space_group_name_H-M 'P -1'
_atom_sites_solution_hydrogens geom
_atom_sites_solution_primary direct
_atom_sites_solution_secondary difmap
_audit_creation_method SHELXL97
_cell_angle_alpha 77.14(3)
_cell_angle_beta 86.51(3)
_cell_angle_gamma 84.80(3)
_cell_formula_units_Z 1
_cell_length_a 8.8956(18)
_cell_length_b 10.161(2)
_cell_length_c 11.233(2)
_cell_measurement_reflns_used 2618
_cell_measurement_temperature 293(2)
_cell_measurement_theta_max 24.93
_cell_measurement_theta_min 2.30
_cell_volume 984.9(4)
_computing_cell_refinement 'SAINT (Siemens, 1994)'
_computing_data_collection 'SMART (Siemens, 1996)'
_computing_data_reduction 'SAINT (Siemens, 1994)'
_computing_molecular_graphics 'SHELXTL (Sheldrick, 2008)'
_computing_publication_material 'SHELXL97 (Sheldrick, 2008)'
_computing_structure_refinement 'SHELXL97 (Sheldrick, 2008)'
_computing_structure_solution 'SHELXS97 (Sheldrick, 2008)'
_diffrn_ambient_temperature 293(2)
_diffrn_measured_fraction_theta_full 0.990
_diffrn_measured_fraction_theta_max 0.990
_diffrn_measurement_device_type 'Siemens SMART CCD area-detector'
_diffrn_measurement_method \w
_diffrn_radiation_monochromator graphite
_diffrn_radiation_source 'fine-focus sealed tube'
_diffrn_radiation_type MoK\a
_diffrn_radiation_wavelength 0.71073
_diffrn_reflns_av_R_equivalents 0.0183
_diffrn_reflns_av_sigmaI/netI 0.0293
_diffrn_reflns_limit_h_max 10
_diffrn_reflns_limit_h_min -10
_diffrn_reflns_limit_k_max 10
_diffrn_reflns_limit_k_min -12
_diffrn_reflns_limit_l_max 12
_diffrn_reflns_limit_l_min -13
_diffrn_reflns_number 6816
_diffrn_reflns_theta_full 25.00
_diffrn_reflns_theta_max 25.00
_diffrn_reflns_theta_min 2.30
_exptl_absorpt_coefficient_mu 0.705
_exptl_absorpt_correction_T_max 0.898
_exptl_absorpt_correction_T_min 0.815
_exptl_absorpt_correction_type multi-scan
_exptl_absorpt_process_details '(SADABS; Sheldrick, 1996)'
_exptl_crystal_colour colourless
_exptl_crystal_density_diffrn 1.551
_exptl_crystal_density_method 'not measured'
_exptl_crystal_description block
_exptl_crystal_F_000 476
_exptl_crystal_size_max 0.316
_exptl_crystal_size_mid 0.234
_exptl_crystal_size_min 0.148
_refine_diff_density_max 0.623
_refine_diff_density_min -0.351
_refine_ls_extinction_method none
_refine_ls_goodness_of_fit_ref 1.048
_refine_ls_hydrogen_treatment constr
_refine_ls_matrix_type full
_refine_ls_number_parameters 290
_refine_ls_number_reflns 3444
_refine_ls_number_restraints 0
_refine_ls_restrained_S_all 1.048
_refine_ls_R_factor_all 0.0476
_refine_ls_R_factor_gt 0.0393
_refine_ls_shift/su_max 0.000
_refine_ls_shift/su_mean 0.000
_refine_ls_structure_factor_coef Fsqd
_refine_ls_weighting_details 'calc w = 1/[\s^2^(Fo^2^)+(0.0480P)^2^+0.6480P] where P=(Fo^2^+2Fc^2^)/3'
_refine_ls_weighting_scheme calc
_refine_ls_wR_factor_gt 0.0974
_refine_ls_wR_factor_ref 0.1030
_reflns_number_gt 2955
_reflns_number_total 3444
_reflns_threshold_expression I>2\s(I)
_cod_data_source_file sf3189.cif
_cod_data_source_block I
_cod_original_cell_volume 984.9(3)
_cod_database_code 2018762
_cod_database_fobs_code 2018762

loop_
_symmetry_equiv_pos_as_xyz
'x, y, z'
'-x, -y, -z'

loop_
_atom_site_type_symbol
_atom_site_label
_atom_site_fract_x
_atom_site_fract_y
_atom_site_fract_z
_atom_site_U_iso_or_equiv
_atom_site_adp_type
_atom_site_calc_flag
_atom_site_refinement_flags
_atom_site_occupancy
_atom_site_symmetry_multiplicity
Zn Zn1 0.0000 0.5000 0.5000 0.03553(15) Uani d S 1 2
O O1 0.5417(3) 0.1385(2) 0.72284(19) 0.0620(6) Uani d . 1 1
O O2 0.0601(3) -0.1740(2) 1.2035(2) 0.0695(7) Uani d . 1 1
O O3 0.0799(2) 0.56867(19) 0.31878(17) 0.0449(5) Uani d . 1 1
O O4 0.0545(4) 0.4225(3) 0.1427(3) 0.1000(10) Uani d . 1 1
O O5 0.2861(5) 0.4455(5) 0.0915(5) 0.1547(18) Uani d . 1 1
O O6 0.1656(4) 0.3118(3) 0.0191(3) 0.0958(10) Uani d . 1 1
N N1 0.2843(2) 0.0198(2) 0.96892(19) 0.0365(5) Uani d . 1 1
N N2 0.4102(3) 0.2471(2) 0.8568(2) 0.0417(5) Uani d . 1 1
N N3 0.2140(2) 0.5325(2) 0.56442(19) 0.0336(5) Uani d . 1 1
N N4 0.0914(3) 0.0479(2) 1.1531(2) 0.0428(6) Uani d . 1 1
N N5 0.0844(2) 0.2841(2) 1.47590(19) 0.0375(5) Uani d . 1 1
N N6 0.1717(4) 0.3910(3) 0.0864(3) 0.0729(9) Uani d . 1 1
C C1 0.4518(3) 0.1386(3) 0.8109(2) 0.0422(7) Uani d . 1 1
C C2 0.3812(3) 0.0105(3) 0.8749(2) 0.0381(6) Uani d . 1 1
C C3 0.4196(4) -0.1103(3) 0.8389(3) 0.0492(7) Uani d . 1 1
H H3 0.4911 -0.1144 0.7732 0.059 Uiso calc R 1 1
C C4 0.3521(4) -0.2247(3) 0.9002(3) 0.0532(8) Uani d . 1 1
H H4A 0.3758 -0.3087 0.8768 0.064 Uiso calc R 1 1
C C5 0.2497(4) -0.2155(3) 0.9961(3) 0.0459(7) Uani d . 1 1
H H5 0.2004 -0.2924 1.0389 0.055 Uiso calc R 1 1
C C6 0.2205(3) -0.0916(3) 1.0283(2) 0.0373(6) Uani d . 1 1
C C7 0.1175(3) -0.0768(3) 1.1366(2) 0.0417(6) Uani d . 1 1
C C8 0.4807(3) 0.3738(3) 0.8171(3) 0.0473(7) Uani d . 1 1
H H8A 0.5889 0.3531 0.7969 0.057 Uiso calc R 1 1
H H8B 0.4751 0.4202 0.8861 0.057 Uiso calc R 1 1
C C9 0.4118(3) 0.4702(3) 0.7078(2) 0.0364(6) Uani d . 1 1
C C10 0.4902(3) 0.5778(3) 0.6442(3) 0.0421(6) Uani d . 1 1
H H10 0.5848 0.5940 0.6709 0.051 Uiso calc R 1 1
C C11 0.4286(3) 0.6613(3) 0.5411(3) 0.0428(7) Uani d . 1 1
H H11 0.4789 0.7372 0.4975 0.051 Uiso calc R 1 1
C C12 0.2941(3) 0.6333(3) 0.5025(2) 0.0384(6) Uani d . 1 1
H H12 0.2562 0.6877 0.4287 0.046 Uiso calc R 1 1
C C13 0.2720(3) 0.4551(3) 0.6672(2) 0.0344(6) Uani d . 1 1
H H13 0.2137 0.3865 0.7144 0.041 Uiso calc R 1 1
C C14 -0.0078(3) 0.0826(3) 1.2505(3) 0.0493(7) Uani d . 1 1
H H14A -0.0663 0.0042 1.2876 0.059 Uiso calc R 1 1
H H14B -0.0806 0.1588 1.2150 0.059 Uiso calc R 1 1
C C15 0.0740(3) 0.1220(3) 1.3493(2) 0.0382(6) Uani d . 1 1
C C16 0.1964(3) 0.0453(3) 1.4066(3) 0.0472(7) Uani d . 1 1
H H16 0.2361 -0.0354 1.3828 0.057 Uiso calc R 1 1
C C17 0.2595(3) 0.0885(3) 1.4987(3) 0.0504(7) Uani d . 1 1
H H17 0.3434 0.0376 1.5397 0.060 Uiso calc R 1 1
C C18 0.2002(3) 0.2061(3) 1.5309(3) 0.0445(7) Uani d . 1 1
H H18 0.2439 0.2333 1.5958 0.053 Uiso calc R 1 1
C C19 0.0246(3) 0.2396(3) 1.3869(2) 0.0386(6) Uani d . 1 1
H H19 -0.0582 0.2932 1.3466 0.046 Uiso calc R 1 1
H H3C 0.0762 0.6514 0.2756 0.080(12) Uiso d R 1 1
H H3B 0.0937 0.5160 0.2567 0.093(14) Uiso d R 1 1
H H2 0.3341 0.2398 0.9234 0.050(8) Uiso d R 1 1
H H4 0.1354 0.1142 1.1004 0.050(9) Uiso d R 1 1

loop_
_atom_site_aniso_label
_atom_site_aniso_U_11
_atom_site_aniso_U_22
_atom_site_aniso_U_33
_atom_site_aniso_U_12
_atom_site_aniso_U_13
_atom_site_aniso_U_23
Zn1 0.0354(2) 0.0346(3) 0.0342(2) -0.00360(18) -0.00071(17) -0.00225(18)
O1 0.0689(14) 0.0602(14) 0.0480(12) 0.0047(11) 0.0171(11) -0.0023(11)
O2 0.1059(19) 0.0364(12) 0.0606(14) -0.0140(12) 0.0246(13) -0.0032(11)
O3 0.0592(12) 0.0375(11) 0.0352(10) -0.0075(9) 0.0055(9) -0.0027(9)
O4 0.130(3) 0.096(2) 0.0725(19) -0.001(2) 0.0257(18) -0.0267(17)
O5 0.117(3) 0.127(3) 0.245(5) -0.032(3) -0.032(3) -0.077(3)
O6 0.140(3) 0.0563(16) 0.099(2) -0.0239(16) 0.0449(19) -0.0407(16)
N1 0.0460(12) 0.0309(12) 0.0317(11) 0.0018(10) -0.0063(9) -0.0053(9)
N2 0.0476(13) 0.0377(13) 0.0365(12) -0.0018(10) -0.0001(10) -0.0022(10)
N3 0.0352(11) 0.0283(11) 0.0355(11) -0.0001(9) 0.0016(9) -0.0050(9)
N4 0.0522(14) 0.0364(13) 0.0415(13) -0.0078(11) 0.0076(11) -0.0130(11)
N5 0.0402(12) 0.0343(12) 0.0365(12) -0.0004(10) 0.0015(9) -0.0065(10)
N6 0.104(3) 0.0398(16) 0.075(2) -0.0087(17) 0.0118(19) -0.0177(15)
C1 0.0445(15) 0.0440(17) 0.0323(14) 0.0062(13) -0.0058(12) 0.0012(12)
C2 0.0446(15) 0.0380(15) 0.0297(13) 0.0069(12) -0.0074(11) -0.0059(11)
C3 0.0619(18) 0.0480(18) 0.0361(15) 0.0107(14) -0.0029(13) -0.0118(13)
C4 0.077(2) 0.0387(17) 0.0452(17) 0.0114(15) -0.0068(15) -0.0175(14)
C5 0.0659(19) 0.0325(15) 0.0391(15) 0.0015(13) -0.0107(13) -0.0073(12)
C6 0.0491(15) 0.0311(14) 0.0314(13) 0.0013(12) -0.0096(11) -0.0057(11)
C7 0.0551(17) 0.0325(15) 0.0369(15) -0.0041(13) -0.0047(12) -0.0057(12)
C8 0.0515(17) 0.0443(17) 0.0432(16) -0.0076(13) -0.0107(13) 0.0004(13)
C9 0.0403(14) 0.0323(14) 0.0359(14) -0.0013(11) 0.0004(11) -0.0074(11)
C10 0.0399(14) 0.0417(16) 0.0454(16) -0.0084(12) 0.0006(12) -0.0095(13)
C11 0.0446(15) 0.0346(15) 0.0465(16) -0.0106(12) 0.0067(12) -0.0028(12)
C12 0.0423(14) 0.0313(14) 0.0381(14) -0.0001(11) 0.0026(11) -0.0023(11)
C13 0.0376(13) 0.0289(13) 0.0354(14) -0.0027(11) 0.0033(11) -0.0055(11)
C14 0.0452(16) 0.0543(19) 0.0534(18) -0.0072(14) 0.0082(13) -0.0237(15)
C15 0.0378(14) 0.0360(15) 0.0396(14) -0.0064(11) 0.0105(11) -0.0073(12)
C16 0.0519(17) 0.0359(16) 0.0524(17) 0.0030(13) 0.0069(14) -0.0113(13)
C17 0.0479(16) 0.0460(18) 0.0544(18) 0.0085(14) -0.0066(14) -0.0087(14)
C18 0.0474(16) 0.0424(16) 0.0446(16) -0.0009(13) -0.0043(13) -0.0118(13)
C19 0.0376(14) 0.0385(15) 0.0376(14) 0.0011(11) 0.0031(11) -0.0067(12)

loop_
_atom_type_symbol
_atom_type_description
_atom_type_scat_dispersion_real
_atom_type_scat_dispersion_imag
_atom_type_scat_source
C C 0.0033 0.0016 'International Tables Vol C Tables 4.2.6.8 and 6.1.1.4'
H H 0.0000 0.0000 'International Tables Vol C Tables 4.2.6.8 and 6.1.1.4'
N N 0.0061 0.0033 'International Tables Vol C Tables 4.2.6.8 and 6.1.1.4'
O O 0.0106 0.0060 'International Tables Vol C Tables 4.2.6.8 and 6.1.1.4'
Zn Zn 0.2839 1.4301 'International Tables Vol C Tables 4.2.6.8 and 6.1.1.4'

loop_
_geom_angle_atom_site_label_1
_geom_angle_atom_site_label_2
_geom_angle_atom_site_label_3
_geom_angle_site_symmetry_1
_geom_angle_site_symmetry_3
_geom_angle
_geom_angle_publ_flag
O3 Zn1 O3 2_566 . 180.0 yes
O3 Zn1 N3 2_566 . 90.12(8) yes
O3 Zn1 N3 . . 89.88(8) yes
O3 Zn1 N3 2_566 2_566 89.88(8) ?
O3 Zn1 N3 . 2_566 90.12(8) ?
N3 Zn1 N3 . 2_566 180.0 yes
O3 Zn1 N5 2_566 2_567 86.39(8) yes
O3 Zn1 N5 . 2_567 93.61(8) yes
N3 Zn1 N5 . 2_567 87.51(8) yes
N3 Zn1 N5 2_566 2_567 92.50(8) yes
O3 Zn1 N5 2_566 1_554 93.61(8) ?
O3 Zn1 N5 . 1_554 86.39(8) ?
N3 Zn1 N5 . 1_554 92.49(8) ?
N3 Zn1 N5 2_566 1_554 87.50(8) ?
N5 Zn1 N5 2_567 1_554 180.0 yes
Zn1 O3 H3C . . 128.1 ?
Zn1 O3 H3B . . 126.1 ?
H3C O3 H3B . . 102.3 ?
C6 N1 C2 . . 118.3(2) ?
C1 N2 C8 . . 122.7(2) ?
C1 N2 H2 . . 118.9 ?
C8 N2 H2 . . 118.3 ?
C12 N3 C13 . . 117.4(2) ?
C12 N3 Zn1 . . 120.23(17) ?
C13 N3 Zn1 . . 122.35(16) ?
C7 N4 C14 . . 123.1(2) ?
C7 N4 H4 . . 118.2 ?
C14 N4 H4 . . 118.7 ?
C18 N5 C19 . . 115.8(2) ?
C18 N5 Zn1 . 1_556 126.49(19) ?
C19 N5 Zn1 . 1_556 117.10(17) ?
O5 N6 O6 . . 121.3(4) ?
O5 N6 O4 . . 120.1(4) ?
O6 N6 O4 . . 118.5(4) ?
O1 C1 N2 . . 124.2(3) ?
O1 C1 C2 . . 120.5(3) ?
N2 C1 C2 . . 115.3(2) ?
N1 C2 C3 . . 122.5(3) ?
N1 C2 C1 . . 116.6(2) ?
C3 C2 C1 . . 120.9(3) ?
C4 C3 C2 . . 118.8(3) ?
C4 C3 H3 . . 120.6 ?
C2 C3 H3 . . 120.6 ?
C3 C4 C5 . . 119.1(3) ?
C3 C4 H4A . . 120.4 ?
C5 C4 H4A . . 120.4 ?
C4 C5 C6 . . 118.4(3) ?
C4 C5 H5 . . 120.8 ?
C6 C5 H5 . . 120.8 ?
N1 C6 C5 . . 122.9(3) ?
N1 C6 C7 . . 116.1(2) ?
C5 C6 C7 . . 121.0(3) ?
O2 C7 N4 . . 122.7(3) ?
O2 C7 C6 . . 122.2(3) ?
N4 C7 C6 . . 115.1(2) ?
N2 C8 C9 . . 115.0(2) ?
N2 C8 H8A . . 108.5 ?
C9 C8 H8A . . 108.5 ?
N2 C8 H8B . . 108.5 ?
C9 C8 H8B . . 108.5 ?
H8A C8 H8B . . 107.5 ?
C13 C9 C10 . . 117.8(2) ?
C13 C9 C8 . . 122.5(2) ?
C10 C9 C8 . . 119.8(2) ?
C11 C10 C9 . . 119.0(3) ?
C11 C10 H10 . . 120.5 ?
C9 C10 H10 . . 120.5 ?
C12 C11 C10 . . 119.3(2) ?
C12 C11 H11 . . 120.3 ?
C10 C11 H11 . . 120.3 ?
N3 C12 C11 . . 122.8(2) ?
N3 C12 H12 . . 118.6 ?
C11 C12 H12 . . 118.6 ?
N3 C13 C9 . . 123.5(2) ?
N3 C13 H13 . . 118.3 ?
C9 C13 H13 . . 118.3 ?
N4 C14 C15 . . 113.7(2) ?
N4 C14 H14A . . 108.8 ?
C15 C14 H14A . . 108.8 ?
N4 C14 H14B . . 108.8 ?
C15 C14 H14B . . 108.8 ?
H14A C14 H14B . . 107.7 ?
C19 C15 C16 . . 117.4(3) ?
C19 C15 C14 . . 119.1(3) ?
C16 C15 C14 . . 123.4(3) ?
C17 C16 C15 . . 118.6(3) ?
C17 C16 H16 . . 120.7 ?
C15 C16 H16 . . 120.7 ?
C18 C17 C16 . . 119.5(3) ?
C18 C17 H17 . . 120.3 ?
C16 C17 H17 . . 120.3 ?
N5 C18 C17 . . 123.5(3) ?
N5 C18 H18 . . 118.2 ?
C17 C18 H18 . . 118.2 ?
N5 C19 C15 . . 125.1(3) ?
N5 C19 H19 . . 117.4 ?
C15 C19 H19 . . 117.4 ?

loop_
_geom_bond_atom_site_label_1
_geom_bond_atom_site_label_2
_geom_bond_site_symmetry_2
_geom_bond_distance
_geom_bond_publ_flag
Zn1 O3 2_566 2.1017(19) ?
Zn1 O3 . 2.1017(19) yes
Zn1 N3 . 2.155(2) yes
Zn1 N3 2_566 2.155(2) ?
Zn1 N5 2_567 2.321(2) yes
Zn1 N5 1_554 2.321(2) ?
O1 C1 . 1.234(3) ?
O2 C7 . 1.230(3) ?
O3 H3C . 0.8709 ?
O3 H3B . 0.9656 ?
O4 N6 . 1.240(4) ?
O5 N6 . 1.212(5) ?
O6 N6 . 1.228(4) ?
N1 C6 . 1.335(3) ?
N1 C2 . 1.337(3) ?
N2 C1 . 1.332(4) ?
N2 C8 . 1.451(4) ?
N2 H2 . 0.9726 ?
N3 C12 . 1.341(3) ?
N3 C13 . 1.346(3) ?
N4 C7 . 1.319(3) ?
N4 C14 . 1.448(3) ?
N4 H4 . 0.8946 ?
N5 C18 . 1.335(4) ?
N5 C19 . 1.340(3) ?
N5 Zn1 1_556 2.321(2) ?
C1 C2 . 1.511(4) ?
C2 C3 . 1.384(4) ?
C3 C4 . 1.381(4) ?
C3 H3 . 0.9500 ?
C4 C5 . 1.382(4) ?
C4 H4A . 0.9500 ?
C5 C6 . 1.384(4) ?
C5 H5 . 0.9500 ?
C6 C7 . 1.505(4) ?
C8 C9 . 1.513(4) ?
C8 H8A . 0.9900 ?
C8 H8B . 0.9900 ?
C9 C13 . 1.383(4) ?
C9 C10 . 1.387(4) ?
C10 C11 . 1.385(4) ?
C10 H10 . 0.9500 ?
C11 C12 . 1.370(4) ?
C11 H11 . 0.9500 ?
C12 H12 . 0.9500 ?
C13 H13 . 0.9500 ?
C14 C15 . 1.507(4) ?
C14 H14A . 0.9900 ?
C14 H14B . 0.9900 ?
C15 C19 . 1.380(4) ?
C15 C16 . 1.384(4) ?
C16 C17 . 1.377(4) ?
C16 H16 . 0.9500 ?
C17 C18 . 1.375(4) ?
C17 H17 . 0.9500 ?
C18 H18 . 0.9500 ?
C19 H19 . 0.9500 ?

loop_
_geom_hbond_atom_site_label_D
_geom_hbond_atom_site_label_H
_geom_hbond_atom_site_label_A
_geom_hbond_site_symmetry_A
_geom_hbond_distance_DH
_geom_hbond_distance_HA
_geom_hbond_distance_DA
_geom_hbond_angle_DHA
O3 H3B O4 . 0.97 1.82 2.755(4) 161.8
O3 H3C O2 1_564 0.87 1.78 2.643(3) 173.2
N2 H2 O6 1_556 0.97 1.97 2.877(4) 153.7
N4 H4 O6 1_556 0.89 2.05 2.881(4) 154.6

loop_
_geom_torsion_atom_site_label_1
_geom_torsion_atom_site_label_2
_geom_torsion_atom_site_label_3
_geom_torsion_atom_site_label_4
_geom_torsion_site_symmetry_1
_geom_torsion
O3 Zn1 N3 C12 2_566 -147.6(2)
O3 Zn1 N3 C12 . 32.4(2)
N3 Zn1 N3 C12 2_566 7E1(3)
N5 Zn1 N3 C12 2_567 -61.21(19)
N5 Zn1 N3 C12 1_554 118.79(19)
O3 Zn1 N3 C13 2_566 31.75(19)
O3 Zn1 N3 C13 . -148.25(19)
N3 Zn1 N3 C13 2_566 -11E1(3)
N5 Zn1 N3 C13 2_567 118.13(19)
N5 Zn1 N3 C13 1_554 -61.87(19)
C8 N2 C1 O1 . -7.8(4)
C8 N2 C1 C2 . 172.0(2)
C6 N1 C2 C3 . -1.3(4)
C6 N1 C2 C1 . -179.5(2)
O1 C1 C2 N1 . -179.5(2)
N2 C1 C2 N1 . 0.7(3)
O1 C1 C2 C3 . 2.3(4)
N2 C1 C2 C3 . -177.5(2)
N1 C2 C3 C4 . 1.9(4)
C1 C2 C3 C4 . 179.9(3)
C2 C3 C4 C5 . -0.6(5)
C3 C4 C5 C6 . -1.1(4)
C2 N1 C6 C5 . -0.5(4)
C2 N1 C6 C7 . 177.5(2)
C4 C5 C6 N1 . 1.7(4)
C4 C5 C6 C7 . -176.2(3)
C14 N4 C7 O2 . -0.6(5)
C14 N4 C7 C6 . 178.4(2)
N1 C6 C7 O2 . -175.0(3)
C5 C6 C7 O2 . 3.0(4)
N1 C6 C7 N4 . 6.0(4)
C5 C6 C7 N4 . -175.9(3)
C1 N2 C8 C9 . 87.7(3)
N2 C8 C9 C13 . 15.1(4)
N2 C8 C9 C10 . -164.5(3)
C13 C9 C10 C11 . -2.6(4)
C8 C9 C10 C11 . 177.1(3)
C9 C10 C11 C12 . -1.9(4)
C13 N3 C12 C11 . -1.4(4)
Zn1 N3 C12 C11 . 178.0(2)
C10 C11 C12 N3 . 4.1(4)
C12 N3 C13 C9 . -3.4(4)
Zn1 N3 C13 C9 . 177.19(19)
C10 C9 C13 N3 . 5.4(4)
C8 C9 C13 N3 . -174.2(2)
C7 N4 C14 C15 . 109.3(3)
N4 C14 C15 C19 . 130.7(3)
N4 C14 C15 C16 . -50.1(4)
C19 C15 C16 C17 . 1.4(4)
C14 C15 C16 C17 . -177.8(3)
C15 C16 C17 C18 . -0.3(4)
C19 N5 C18 C17 . 1.5(4)
Zn1 N5 C18 C17 1_556 -169.4(2)
C16 C17 C18 N5 . -1.3(5)
C18 N5 C19 C15 . -0.2(4)
Zn1 N5 C19 C15 1_556 171.5(2)
C16 C15 C19 N5 . -1.2(4)
C14 C15 C19 N5 . 178.1(2)
